data_7021556
loop_
_publ_author_name
'Sgro, Michael J.'
'Stephan, Douglas W.'

_publ_section_title
;
 Synthesis and reactivity of ruthenium tridentate bis-phosphinite ligand
 complexes.
;
_journal_issue 29
_journal_name_full 'Dalton transactions (Cambridge, England : 2003)'
_journal_page_first 10460
_journal_page_last 10472
_journal_paper_doi 10.1039/c3dt51065d
_journal_volume 42
_journal_year 2013
_chemical_formula_sum 'C40 H57 B N O2 P2 Ru'
_chemical_formula_weight 757.69
_space_group_IT_number 14
_symmetry_cell_setting monoclinic
_symmetry_space_group_name_Hall '-P 2yn'
_symmetry_space_group_name_H-M 'P 1 21/n 1'
_atom_sites_solution_hydrogens geom
_atom_sites_solution_primary direct
_atom_sites_solution_secondary difmap
_audit_creation_method SHELXL-97
_cell_angle_alpha 90.00
_cell_angle_beta 93.0960(10)
_cell_angle_gamma 90.00
_cell_formula_units_Z 4
_cell_length_a 13.6707(6)
_cell_length_b 13.3994(5)
_cell_length_c 21.0170(8)
_cell_measurement_reflns_used 9910
_cell_measurement_temperature 150(2)
_cell_measurement_theta_max 27.49
_cell_measurement_theta_min 2.31
_cell_volume 3844.3(3)
_computing_cell_refinement 'Bruker SAINT'
_computing_data_collection 'Bruker APEX2'
_computing_data_reduction 'Bruker SAINT'
_computing_molecular_graphics 'Bruker SHELXTL'
_computing_publication_material 'Bruker SHELXTL'
_computing_structure_refinement 'SHELXL-97 (Sheldrick, 1997)'
_computing_structure_solution 'SHELXS-97 (Sheldrick, 1990)'
_diffrn_ambient_temperature 150(2)
_diffrn_measured_fraction_theta_full 0.999
_diffrn_measured_fraction_theta_max 0.999
_diffrn_measurement_device_type 'Bruker APEX-II CCD'
_diffrn_measurement_method '\f and \w scans'
_diffrn_radiation_monochromator graphite
_diffrn_radiation_source 'fine-focus sealed tube'
_diffrn_radiation_type MoK\a
_diffrn_radiation_wavelength 0.71073
_diffrn_reflns_av_R_equivalents 0.0370
_diffrn_reflns_av_unetI/netI 0.0347
_diffrn_reflns_limit_h_max 17
_diffrn_reflns_limit_h_min -17
_diffrn_reflns_limit_k_max 17
_diffrn_reflns_limit_k_min -17
_diffrn_reflns_limit_l_max 17
_diffrn_reflns_limit_l_min -27
_diffrn_reflns_number 33195
_diffrn_reflns_theta_full 27.49
_diffrn_reflns_theta_max 27.49
_diffrn_reflns_theta_min 1.80
_diffrn_standards_number 0
_exptl_absorpt_coefficient_mu 0.525
_exptl_absorpt_correction_T_max 0.9068
_exptl_absorpt_correction_T_min 0.8932
_exptl_absorpt_correction_type multi-scan
_exptl_absorpt_process_details SADABS
_exptl_crystal_colour colourless
_exptl_crystal_density_diffrn 1.309
_exptl_crystal_density_method 'not measured'
_exptl_crystal_description block
_exptl_crystal_F_000 1596
_exptl_crystal_size_max 0.22
_exptl_crystal_size_mid 0.19
_exptl_crystal_size_min 0.19
_refine_diff_density_max 0.772
_refine_diff_density_min -0.421
_refine_diff_density_rms 0.062
_refine_ls_extinction_method none
_refine_ls_goodness_of_fit_ref 1.023
_refine_ls_hydrogen_treatment mixed
_refine_ls_matrix_type full
_refine_ls_number_parameters 436
_refine_ls_number_reflns 8808
_refine_ls_number_restraints 0
_refine_ls_restrained_S_all 1.023
_refine_ls_R_factor_all 0.0404
_refine_ls_R_factor_gt 0.0288
_refine_ls_shift/su_max 0.001
_refine_ls_shift/su_mean 0.000
_refine_ls_structure_factor_coef Fsqd
_refine_ls_weighting_details 'calc w=1/[\s^2^(Fo^2^)+(0.0284P)^2^+2.1953P] where P=(Fo^2^+2Fc^2^)/3'
_refine_ls_weighting_scheme calc
_refine_ls_wR_factor_gt 0.0661
_refine_ls_wR_factor_ref 0.0711
_reflns_number_gt 7230
_reflns_number_total 8808
_reflns_threshold_expression >2sigma(I)
_cod_data_source_file c3dt51065d.txt
_cod_data_source_block mjs055_0m_Compound_8
_cod_depositor_comments
;
The following automatic conversions were performed:

'_symmetry_cell_setting' value 'Monoclinic' changed to 'monoclinic'
according to /home/saulius/struct/CIF-dictionaries/cif_core.dic
dictionary named 'cif_core.dic' version 2.4.2 from 2011-04-26.

Automatic conversion script
Id: cif_fix_values 1891 2012-01-12 08:04:46Z andrius 
;
_cod_original_sg_symbol_H-M P2(1)/n
_cod_database_code 7021556

loop_
_symmetry_equiv_pos_as_xyz
'x, y, z'
'-x+1/2, y+1/2, -z+1/2'
'-x, -y, -z'
'x-1/2, -y-1/2, z-1/2'

loop_
_atom_site_label
_atom_site_type_symbol
_atom_site_fract_x
_atom_site_fract_y
_atom_site_fract_z
_atom_site_U_iso_or_equiv
_atom_site_adp_type
_atom_site_occupancy
_atom_site_symmetry_multiplicity
_atom_site_calc_flag
_atom_site_refinement_flags
Ru1 Ru 0.048739(10) 0.135166(11) 0.219166(7) 0.01537(5) Uani 1 1 d .
P1 P -0.07282(3) 0.25241(4) 0.22881(2) 0.01853(11) Uani 1 1 d .
P2 P 0.08616(4) 0.13712(4) 0.32557(2) 0.01866(10) Uani 1 1 d .
O1 O -0.05197(9) 0.35763(10) 0.26505(7) 0.0228(3) Uani 1 1 d .
O2 O 0.02913(10) 0.22660(10) 0.35895(6) 0.0225(3) Uani 1 1 d .
N1 N 0.08632(13) 0.43466(13) 0.37676(9) 0.0281(4) Uani 1 1 d .
C1 C -0.17754(14) 0.21382(16) 0.27583(10) 0.0244(4) Uani 1 1 d .
H1 H -0.1470 0.1827 0.3153 0.029 Uiso 1 1 calc R
C9 C -0.23849(16) 0.13044(17) 0.24341(11) 0.0321(5) Uani 1 1 d .
H9A H -0.2874 0.1068 0.2723 0.048 Uiso 1 1 calc R
H9B H -0.1954 0.0751 0.2329 0.048 Uiso 1 1 calc R
H9C H -0.2717 0.1561 0.2043 0.048 Uiso 1 1 calc R
C10 C -0.24388(16) 0.29712(19) 0.29971(12) 0.0367(6) Uani 1 1 d .
H10A H -0.2856 0.3228 0.2640 0.055 Uiso 1 1 calc R
H10B H -0.2032 0.3514 0.3179 0.055 Uiso 1 1 calc R
H10C H -0.2850 0.2703 0.3324 0.055 Uiso 1 1 calc R
C5 C 0.03267(15) 0.42024(15) 0.26154(10) 0.0261(4) Uani 1 1 d .
H5A H 0.0260 0.4628 0.2231 0.031 Uiso 1 1 calc R
H5B H 0.0920 0.3786 0.2586 0.031 Uiso 1 1 calc R
C6 C 0.04224(15) 0.48481(16) 0.32048(10) 0.0266(4) Uani 1 1 d .
H6A H 0.0824 0.5439 0.3111 0.032 Uiso 1 1 calc R
H6B H -0.0237 0.5089 0.3304 0.032 Uiso 1 1 calc R
C8 C 0.01993(16) 0.37940(16) 0.41629(10) 0.0292(5) Uani 1 1 d .
H8A H -0.0479 0.3861 0.3978 0.035 Uiso 1 1 calc R
H8B H 0.0222 0.4091 0.4595 0.035 Uiso 1 1 calc R
C7 C 0.04570(16) 0.26972(16) 0.42161(9) 0.0263(4) Uani 1 1 d .
H7A H 0.1151 0.2615 0.4366 0.032 Uiso 1 1 calc R
H7B H 0.0040 0.2364 0.4523 0.032 Uiso 1 1 calc R
C4 C 0.21619(14) 0.15579(16) 0.35188(10) 0.0249(4) Uani 1 1 d .
H4 H 0.2199 0.1550 0.3995 0.030 Uiso 1 1 calc R
C15 C 0.25465(15) 0.25733(17) 0.33126(10) 0.0287(5) Uani 1 1 d .
H15A H 0.3227 0.2654 0.3476 0.043 Uiso 1 1 calc R
H15B H 0.2144 0.3104 0.3484 0.043 Uiso 1 1 calc R
H15C H 0.2515 0.2612 0.2846 0.043 Uiso 1 1 calc R
C16 C 0.28116(16) 0.07042(18) 0.33001(11) 0.0334(5) Uani 1 1 d .
H16A H 0.2843 0.0726 0.2836 0.050 Uiso 1 1 calc R
H16B H 0.2534 0.0064 0.3426 0.050 Uiso 1 1 calc R
H16C H 0.3473 0.0777 0.3499 0.050 Uiso 1 1 calc R
C3 C 0.05346(16) 0.02297(16) 0.37024(10) 0.0269(4) Uani 1 1 d .
H3 H 0.0768 -0.0352 0.3454 0.032 Uiso 1 1 calc R
C13 C 0.09995(18) 0.01246(19) 0.43785(10) 0.0367(5) Uani 1 1 d .
H13A H 0.0793 0.0684 0.4640 0.055 Uiso 1 1 calc R
H13B H 0.1715 0.0128 0.4363 0.055 Uiso 1 1 calc R
H13C H 0.0788 -0.0505 0.4565 0.055 Uiso 1 1 calc R
C14 C -0.05808(17) 0.01263(18) 0.37153(11) 0.0336(5) Uani 1 1 d .
H14A H -0.0742 -0.0514 0.3909 0.050 Uiso 1 1 calc R
H14B H -0.0871 0.0154 0.3279 0.050 Uiso 1 1 calc R
H14C H -0.0842 0.0673 0.3966 0.050 Uiso 1 1 calc R
C2 C -0.12221(15) 0.29167(16) 0.14901(10) 0.0248(4) Uani 1 1 d .
H2 H -0.1413 0.2296 0.1251 0.030 Uiso 1 1 calc R
C11 C -0.21315(17) 0.35868(18) 0.14819(12) 0.0374(6) Uani 1 1 d .
H11A H -0.1997 0.4170 0.1754 0.056 Uiso 1 1 calc R
H11B H -0.2683 0.3211 0.1641 0.056 Uiso 1 1 calc R
H11C H -0.2297 0.3808 0.1045 0.056 Uiso 1 1 calc R
C12 C -0.04234(17) 0.34284(17) 0.11228(10) 0.0312(5) Uani 1 1 d .
H12A H -0.0609 0.3419 0.0666 0.047 Uiso 1 1 calc R
H12B H 0.0198 0.3073 0.1200 0.047 Uiso 1 1 calc R
H12C H -0.0348 0.4121 0.1267 0.047 Uiso 1 1 calc R
C22 C 0.16197(14) 0.03799(14) 0.17278(9) 0.0183(4) Uani 1 1 d .
H22 H 0.2326 0.0471 0.1866 0.022 Uiso 1 1 calc R
C21 C 0.10393(15) -0.02180(14) 0.21044(9) 0.0217(4) Uani 1 1 d .
H21 H 0.1344 -0.0563 0.2488 0.026 Uiso 1 1 calc R
C20 C 0.00113(15) -0.02686(15) 0.19782(10) 0.0237(4) Uani 1 1 d .
H20 H -0.0413 -0.0636 0.2272 0.028 Uiso 1 1 calc R
C19 C -0.04006(14) 0.03460(15) 0.15013(9) 0.0235(4) Uani 1 1 d .
H19 H -0.1129 0.0424 0.1458 0.028 Uiso 1 1 calc R
C18 C 0.01976(14) 0.09440(15) 0.11196(9) 0.0195(4) Uani 1 1 d .
H18 H -0.0128 0.1451 0.0830 0.023 Uiso 1 1 calc R
C17 C 0.12306(13) 0.09515(14) 0.11987(9) 0.0170(4) Uani 1 1 d .
C35 C 0.14378(14) 0.22303(16) 0.01963(10) 0.0242(4) Uani 1 1 d .
C36 C 0.16903(17) 0.32369(18) 0.02425(12) 0.0375(6) Uani 1 1 d .
H36 H 0.2182 0.3435 0.0554 0.045 Uiso 1 1 calc R
C37 C 0.1246(2) 0.3965(2) -0.01530(16) 0.0597(9) Uani 1 1 d .
H37 H 0.1435 0.4645 -0.0108 0.072 Uiso 1 1 calc R
C38 C 0.0532(2) 0.3690(2) -0.06092(16) 0.0655(10) Uani 1 1 d .
H38 H 0.0225 0.4181 -0.0879 0.079 Uiso 1 1 calc R
C39 C 0.02672(19) 0.2708(2) -0.06715(13) 0.0506(7) Uani 1 1 d .
H39 H -0.0223 0.2518 -0.0986 0.061 Uiso 1 1 calc R
C40 C 0.07125(16) 0.19865(18) -0.02762(10) 0.0323(5) Uani 1 1 d .
H40 H 0.0519 0.1309 -0.0328 0.039 Uiso 1 1 calc R
C29 C 0.21484(13) 0.03716(15) 0.02072(9) 0.0193(4) Uani 1 1 d .
C34 C 0.26148(15) 0.04784(17) -0.03716(9) 0.0262(5) Uani 1 1 d .
H34 H 0.2742 0.1132 -0.0521 0.031 Uiso 1 1 calc R
C33 C 0.28953(15) -0.03292(18) -0.07310(10) 0.0309(5) Uani 1 1 d .
H33 H 0.3233 -0.0223 -0.1109 0.037 Uiso 1 1 calc R
C32 C 0.26837(15) -0.12933(18) -0.05399(10) 0.0301(5) Uani 1 1 d .
H32 H 0.2891 -0.1850 -0.0777 0.036 Uiso 1 1 calc R
C31 C 0.21678(15) -0.14317(16) -0.00005(10) 0.0271(5) Uani 1 1 d .
H31 H 0.1985 -0.2085 0.0122 0.033 Uiso 1 1 calc R
C30 C 0.19148(14) -0.06124(15) 0.03646(9) 0.0217(4) Uani 1 1 d .
H30 H 0.1568 -0.0727 0.0737 0.026 Uiso 1 1 calc R
C23 C 0.30105(14) 0.17782(14) 0.09741(9) 0.0191(4) Uani 1 1 d .
C28 C 0.38862(14) 0.17459(16) 0.06556(10) 0.0252(4) Uani 1 1 d .
H28 H 0.3873 0.1467 0.0240 0.030 Uiso 1 1 calc R
C27 C 0.47747(15) 0.21048(17) 0.09217(10) 0.0290(5) Uani 1 1 d .
H27 H 0.5345 0.2077 0.0683 0.035 Uiso 1 1 calc R
C26 C 0.48304(15) 0.24998(15) 0.15283(10) 0.0264(5) Uani 1 1 d .
H26 H 0.5437 0.2732 0.1715 0.032 Uiso 1 1 calc R
C25 C 0.39866(15) 0.25501(15) 0.18579(11) 0.0271(5) Uani 1 1 d .
H25 H 0.4012 0.2814 0.2278 0.033 Uiso 1 1 calc R
C24 C 0.30971(14) 0.22172(15) 0.15793(10) 0.0241(4) Uani 1 1 d .
H24 H 0.2523 0.2292 0.1811 0.029 Uiso 1 1 calc R
B1 B 0.19561(15) 0.13654(17) 0.06519(10) 0.0179(4) Uani 1 1 d .
H100 H 0.1086(16) 0.2330(17) 0.2253(10) 0.035(6) Uiso 1 1 d .

loop_
_atom_site_aniso_label
_atom_site_aniso_U_11
_atom_site_aniso_U_22
_atom_site_aniso_U_33
_atom_site_aniso_U_23
_atom_site_aniso_U_13
_atom_site_aniso_U_12
Ru1 0.01397(7) 0.01390(8) 0.01828(8) -0.00176(6) 0.00133(5) -0.00055(6)
P1 0.0149(2) 0.0162(2) 0.0244(3) -0.0043(2) 0.00012(19) -0.00037(19)
P2 0.0179(2) 0.0187(2) 0.0195(2) -0.0021(2) 0.00191(18) 0.0011(2)
O1 0.0183(7) 0.0179(7) 0.0323(8) -0.0079(6) 0.0014(6) -0.0011(6)
O2 0.0222(7) 0.0233(7) 0.0221(7) -0.0072(6) 0.0013(6) 0.0022(6)
N1 0.0244(9) 0.0257(10) 0.0341(10) -0.0055(8) 0.0009(8) -0.0020(7)
C1 0.0185(10) 0.0261(11) 0.0289(11) -0.0042(9) 0.0044(8) -0.0016(8)
C9 0.0245(11) 0.0313(12) 0.0412(13) -0.0086(11) 0.0072(9) -0.0065(10)
C10 0.0245(11) 0.0407(14) 0.0458(14) -0.0161(11) 0.0109(10) 0.0004(10)
C5 0.0257(10) 0.0202(10) 0.0327(11) -0.0052(9) 0.0029(9) -0.0065(8)
C6 0.0248(10) 0.0184(10) 0.0369(12) -0.0071(9) 0.0035(9) -0.0033(8)
C8 0.0296(11) 0.0296(12) 0.0287(11) -0.0112(9) 0.0048(9) 0.0008(9)
C7 0.0284(11) 0.0297(12) 0.0211(10) -0.0075(9) 0.0039(8) 0.0003(9)
C4 0.0211(10) 0.0325(12) 0.0206(10) -0.0051(8) -0.0024(8) 0.0026(8)
C15 0.0184(10) 0.0390(13) 0.0281(11) -0.0066(10) -0.0022(8) -0.0035(9)
C16 0.0250(11) 0.0431(14) 0.0316(12) -0.0052(10) -0.0038(9) 0.0101(10)
C3 0.0347(12) 0.0228(11) 0.0237(10) 0.0016(9) 0.0065(9) 0.0008(9)
C13 0.0468(14) 0.0363(13) 0.0276(12) 0.0089(10) 0.0059(10) 0.0051(11)
C14 0.0375(13) 0.0299(12) 0.0345(12) 0.0050(10) 0.0104(10) -0.0066(10)
C2 0.0229(10) 0.0224(10) 0.0285(11) -0.0031(9) -0.0042(8) 0.0052(8)
C11 0.0325(12) 0.0338(13) 0.0449(14) -0.0027(11) -0.0065(10) 0.0137(10)
C12 0.0361(12) 0.0280(12) 0.0290(11) 0.0033(9) -0.0020(9) 0.0030(9)
C22 0.0194(9) 0.0161(9) 0.0194(9) -0.0030(7) 0.0021(7) 0.0021(7)
C21 0.0284(10) 0.0145(9) 0.0227(10) -0.0025(8) 0.0050(8) 0.0043(8)
C20 0.0293(11) 0.0154(10) 0.0270(10) -0.0059(8) 0.0088(8) -0.0075(8)
C19 0.0184(10) 0.0238(11) 0.0286(11) -0.0106(9) 0.0044(8) -0.0041(8)
C18 0.0180(9) 0.0192(9) 0.0214(10) -0.0048(8) 0.0010(7) 0.0009(8)
C17 0.0183(9) 0.0147(9) 0.0180(9) -0.0038(7) 0.0020(7) 0.0007(7)
C35 0.0205(10) 0.0255(11) 0.0268(10) 0.0079(9) 0.0023(8) 0.0005(8)
C36 0.0285(12) 0.0284(12) 0.0543(15) 0.0145(11) -0.0079(11) -0.0025(10)
C37 0.0478(17) 0.0319(14) 0.097(2) 0.0330(16) -0.0150(16) -0.0052(12)
C38 0.0476(17) 0.0583(19) 0.088(2) 0.0503(18) -0.0213(16) -0.0039(15)
C39 0.0361(14) 0.0604(19) 0.0531(16) 0.0278(14) -0.0175(12) -0.0025(13)
C40 0.0278(11) 0.0361(13) 0.0325(12) 0.0094(10) -0.0033(9) 0.0005(10)
C29 0.0144(9) 0.0239(10) 0.0194(9) -0.0007(8) -0.0013(7) 0.0015(8)
C34 0.0234(10) 0.0330(12) 0.0221(10) -0.0023(9) 0.0006(8) -0.0072(9)
C33 0.0203(10) 0.0483(15) 0.0244(11) -0.0120(10) 0.0046(8) -0.0074(10)
C32 0.0190(10) 0.0381(13) 0.0329(12) -0.0178(10) -0.0022(8) 0.0026(9)
C31 0.0256(10) 0.0255(11) 0.0295(11) -0.0042(9) -0.0063(8) 0.0013(9)
C30 0.0205(10) 0.0250(11) 0.0196(9) -0.0011(8) 0.0001(8) 0.0017(8)
C23 0.0175(9) 0.0148(9) 0.0248(10) 0.0038(8) 0.0001(7) 0.0019(7)
C28 0.0199(10) 0.0321(11) 0.0237(10) 0.0029(9) 0.0025(8) -0.0012(9)
C27 0.0190(10) 0.0375(13) 0.0309(11) 0.0047(10) 0.0045(8) -0.0016(9)
C26 0.0199(10) 0.0224(11) 0.0365(12) 0.0012(9) -0.0019(9) -0.0035(8)
C25 0.0256(11) 0.0206(10) 0.0351(12) -0.0096(9) 0.0017(9) -0.0031(8)
C24 0.0187(10) 0.0211(10) 0.0329(11) -0.0055(9) 0.0048(8) -0.0011(8)
B1 0.0156(10) 0.0186(10) 0.0196(10) 0.0023(9) 0.0015(8) 0.0001(8)

loop_
_atom_type_symbol
_atom_type_description
_atom_type_scat_dispersion_real
_atom_type_scat_dispersion_imag
_atom_type_scat_source
C C 0.0033 0.0016 'International Tables Vol C Tables 4.2.6.8 and 6.1.1.4'
H H 0.0000 0.0000 'International Tables Vol C Tables 4.2.6.8 and 6.1.1.4'
N N 0.0061 0.0033 'International Tables Vol C Tables 4.2.6.8 and 6.1.1.4'
O O 0.0106 0.0060 'International Tables Vol C Tables 4.2.6.8 and 6.1.1.4'
B B 0.0013 0.0007 'International Tables Vol C Tables 4.2.6.8 and 6.1.1.4'
P P 0.1023 0.0942 'International Tables Vol C Tables 4.2.6.8 and 6.1.1.4'
Ru Ru -1.2594 0.8363 'International Tables Vol C Tables 4.2.6.8 and 6.1.1.4'

loop_
_geom_angle_atom_site_label_1
_geom_angle_atom_site_label_2
_geom_angle_atom_site_label_3
_geom_angle
C21 Ru1 P2 91.86(5)
C21 Ru1 C22 36.07(7)
P2 Ru1 C22 107.81(5)
C21 Ru1 C19 64.17(7)
P2 Ru1 C19 135.91(5)
C22 Ru1 C19 74.99(7)
C21 Ru1 P1 153.27(5)
P2 Ru1 P1 91.766(18)
C22 Ru1 P1 159.41(5)
C19 Ru1 P1 95.57(5)
C21 Ru1 C20 36.29(7)
P2 Ru1 C20 104.44(5)
C22 Ru1 C20 64.53(7)
C19 Ru1 C20 35.36(7)
P1 Ru1 C20 117.53(5)
C21 Ru1 C18 75.04(7)
P2 Ru1 C18 166.78(5)
C22 Ru1 C18 62.42(7)
C19 Ru1 C18 35.92(7)
P1 Ru1 C18 99.15(5)
C20 Ru1 C18 63.86(7)
C21 Ru1 C17 64.23(7)
P2 Ru1 C17 140.10(4)
C22 Ru1 C17 35.14(6)
C19 Ru1 C17 63.65(7)
P1 Ru1 C17 124.27(5)
C20 Ru1 C17 75.62(7)
C18 Ru1 C17 34.45(6)
C21 Ru1 H100 128.5(8)
P2 Ru1 H100 79.5(8)
C22 Ru1 H100 98.7(8)
C19 Ru1 H100 144.5(8)
P1 Ru1 H100 78.2(8)
C20 Ru1 H100 163.2(8)
C18 Ru1 H100 109.9(8)
C17 Ru1 H100 90.9(8)
O1 P1 C2 103.00(9)
O1 P1 C1 96.50(8)
C2 P1 C1 107.91(9)
O1 P1 Ru1 121.68(5)
C2 P1 Ru1 110.11(7)
C1 P1 Ru1 115.95(7)
O2 P2 C4 104.42(8)
O2 P2 C3 104.87(9)
C4 P2 C3 102.32(10)
O2 P2 Ru1 110.45(5)
C4 P2 Ru1 117.29(7)
C3 P2 Ru1 116.13(7)
C5 O1 P1 127.35(12)
C7 O2 P2 129.70(13)
C6 N1 C8 116.78(17)
C9 C1 C10 110.98(17)
C9 C1 P1 112.52(14)
C10 C1 P1 117.16(16)
C9 C1 H1 105.0
C10 C1 H1 105.0
P1 C1 H1 105.0
C1 C9 H9A 109.5
C1 C9 H9B 109.5
H9A C9 H9B 109.5
C1 C9 H9C 109.5
H9A C9 H9C 109.5
H9B C9 H9C 109.5
C1 C10 H10A 109.5
C1 C10 H10B 109.5
H10A C10 H10B 109.5
C1 C10 H10C 109.5
H10A C10 H10C 109.5
H10B C10 H10C 109.5
O1 C5 C6 109.10(17)
O1 C5 H5A 109.9
C6 C5 H5A 109.9
O1 C5 H5B 109.9
C6 C5 H5B 109.9
H5A C5 H5B 108.3
N1 C6 C5 114.44(18)
N1 C6 H6A 108.6
C5 C6 H6A 108.6
N1 C6 H6B 108.6
C5 C6 H6B 108.6
H6A C6 H6B 107.6
N1 C8 C7 112.58(17)
N1 C8 H8A 109.1
C7 C8 H8A 109.1
N1 C8 H8B 109.1
C7 C8 H8B 109.1
H8A C8 H8B 107.8
O2 C7 C8 107.24(17)
O2 C7 H7A 110.3
C8 C7 H7A 110.3
O2 C7 H7B 110.3
C8 C7 H7B 110.3
H7A C7 H7B 108.5
C15 C4 C16 111.41(18)
C15 C4 P2 112.03(14)
C16 C4 P2 111.85(14)
C15 C4 H4 107.1
C16 C4 H4 107.1
P2 C4 H4 107.1
C4 C15 H15A 109.5
C4 C15 H15B 109.5
H15A C15 H15B 109.5
C4 C15 H15C 109.5
H15A C15 H15C 109.5
H15B C15 H15C 109.5
C4 C16 H16A 109.5
C4 C16 H16B 109.5
H16A C16 H16B 109.5
C4 C16 H16C 109.5
H16A C16 H16C 109.5
H16B C16 H16C 109.5
C14 C3 C13 109.80(18)
C14 C3 P2 110.45(15)
C13 C3 P2 116.39(16)
C14 C3 H3 106.5
C13 C3 H3 106.5
P2 C3 H3 106.5
C3 C13 H13A 109.5
C3 C13 H13B 109.5
H13A C13 H13B 109.5
C3 C13 H13C 109.5
H13A C13 H13C 109.5
H13B C13 H13C 109.5
C3 C14 H14A 109.5
C3 C14 H14B 109.5
H14A C14 H14B 109.5
C3 C14 H14C 109.5
H14A C14 H14C 109.5
H14B C14 H14C 109.5
C12 C2 C11 109.37(18)
C12 C2 P1 110.41(14)
C11 C2 P1 115.65(15)
C12 C2 H2 107.0
C11 C2 H2 107.0
P1 C2 H2 107.0
C2 C11 H11A 109.5
C2 C11 H11B 109.5
H11A C11 H11B 109.5
C2 C11 H11C 109.5
H11A C11 H11C 109.5
H11B C11 H11C 109.5
C2 C12 H12A 109.5
C2 C12 H12B 109.5
H12A C12 H12B 109.5
C2 C12 H12C 109.5
H12A C12 H12C 109.5
H12B C12 H12C 109.5
C21 C22 C17 123.18(17)
C21 C22 Ru1 70.56(11)
C17 C22 Ru1 78.11(11)
C21 C22 H22 118.2
C17 C22 H22 118.2
Ru1 C22 H22 118.2
C22 C21 C20 120.48(18)
C22 C21 Ru1 73.37(11)
C20 C21 Ru1 74.10(11)
C22 C21 H21 119.6
C20 C21 H21 119.6
Ru1 C21 H21 119.6
C19 C20 C21 117.68(18)
C19 C20 Ru1 71.44(11)
C21 C20 Ru1 69.61(11)
C19 C20 H20 120.7
C21 C20 H20 120.7
Ru1 C20 H20 120.7
C20 C19 C18 121.09(18)
C20 C19 Ru1 73.20(11)
C18 C19 Ru1 73.96(11)
C20 C19 H19 119.3
C18 C19 H19 119.3
Ru1 C19 H19 119.3
C17 C18 C19 122.61(18)
C17 C18 Ru1 76.59(11)
C19 C18 Ru1 70.12(11)
C17 C18 H18 118.4
C19 C18 H18 118.4
Ru1 C18 H18 118.4
C18 C17 C22 114.54(17)
C18 C17 B1 123.63(16)
C22 C17 B1 120.56(16)
C18 C17 Ru1 68.96(10)
C22 C17 Ru1 66.75(10)
B1 C17 Ru1 144.80(13)
C36 C35 C40 115.9(2)
C36 C35 B1 123.05(18)
C40 C35 B1 121.01(19)
C35 C36 C37 122.4(2)
C35 C36 H36 118.8
C37 C36 H36 118.8
C38 C37 C36 119.7(3)
C38 C37 H37 120.2
C36 C37 H37 120.2
C39 C38 C37 119.7(2)
C39 C38 H38 120.1
C37 C38 H38 120.1
C38 C39 C40 120.4(2)
C38 C39 H39 119.8
C40 C39 H39 119.8
C39 C40 C35 122.0(2)
C39 C40 H40 119.0
C35 C40 H40 119.0
C30 C29 C34 114.74(18)
C30 C29 B1 125.36(17)
C34 C29 B1 119.86(17)
C33 C34 C29 122.8(2)
C33 C34 H34 118.6
C29 C34 H34 118.6
C34 C33 C32 120.1(2)
C34 C33 H33 120.0
C32 C33 H33 120.0
C31 C32 C33 119.1(2)
C31 C32 H32 120.4
C33 C32 H32 120.4
C32 C31 C30 120.0(2)
C32 C31 H31 120.0
C30 C31 H31 120.0
C31 C30 C29 123.03(19)
C31 C30 H30 118.5
C29 C30 H30 118.5
C24 C23 C28 114.43(17)
C24 C23 B1 122.76(17)
C28 C23 B1 122.78(17)
C27 C28 C23 123.0(2)
C27 C28 H28 118.5
C23 C28 H28 118.5
C26 C27 C28 120.4(2)
C26 C27 H27 119.8
C28 C27 H27 119.8
C25 C26 C27 118.51(19)
C25 C26 H26 120.7
C27 C26 H26 120.7
C26 C25 C24 120.5(2)
C26 C25 H25 119.7
C24 C25 H25 119.7
C25 C24 C23 123.01(19)
C25 C24 H24 118.5
C23 C24 H24 118.5
C35 B1 C17 112.73(15)
C35 B1 C23 110.01(16)
C17 B1 C23 111.70(15)
C35 B1 C29 108.39(16)
C17 B1 C29 104.00(15)
C23 B1 C29 109.79(15)

loop_
_geom_bond_atom_site_label_1
_geom_bond_atom_site_label_2
_geom_bond_distance
Ru1 C21 2.2453(19)
Ru1 P2 2.2670(5)
Ru1 C22 2.2815(18)
Ru1 C19 2.2813(19)
Ru1 P1 2.3037(5)
Ru1 C20 2.3037(19)
Ru1 C18 2.3314(18)
Ru1 C17 2.4299(18)
Ru1 H100 1.55(2)
P1 O1 1.6205(14)
P1 C2 1.850(2)
P1 C1 1.856(2)
P2 O2 1.6114(14)
P2 C4 1.850(2)
P2 C3 1.862(2)
O1 C5 1.434(2)
O2 C7 1.445(2)
N1 C6 1.462(3)
N1 C8 1.464(3)
C1 C9 1.531(3)
C1 C10 1.539(3)
C1 H1 1.0000
C9 H9A 0.9800
C9 H9B 0.9800
C9 H9C 0.9800
C10 H10A 0.9800
C10 H10B 0.9800
C10 H10C 0.9800
C5 C6 1.511(3)
C5 H5A 0.9900
C5 H5B 0.9900
C6 H6A 0.9900
C6 H6B 0.9900
C8 C7 1.514(3)
C8 H8A 0.9900
C8 H8B 0.9900
C7 H7A 0.9900
C7 H7B 0.9900
C4 C15 1.530(3)
C4 C16 1.534(3)
C4 H4 1.0000
C15 H15A 0.9800
C15 H15B 0.9800
C15 H15C 0.9800
C16 H16A 0.9800
C16 H16B 0.9800
C16 H16C 0.9800
C3 C14 1.533(3)
C3 C13 1.531(3)
C3 H3 1.0000
C13 H13A 0.9800
C13 H13B 0.9800
C13 H13C 0.9800
C14 H14A 0.9800
C14 H14B 0.9800
C14 H14C 0.9800
C2 C12 1.533(3)
C2 C11 1.533(3)
C2 H2 1.0000
C11 H11A 0.9800
C11 H11B 0.9800
C11 H11C 0.9800
C12 H12A 0.9800
C12 H12B 0.9800
C12 H12C 0.9800
C22 C21 1.402(3)
C22 C17 1.429(3)
C22 H22 1.0000
C21 C20 1.418(3)
C21 H21 1.0000
C20 C19 1.392(3)
C20 H20 1.0000
C19 C18 1.423(3)
C19 H19 1.0000
C18 C17 1.413(3)
C18 H18 1.0000
C17 B1 1.654(3)
C35 C36 1.394(3)
C35 C40 1.403(3)
C35 B1 1.640(3)
C36 C37 1.399(3)
C36 H36 0.9500
C37 C38 1.381(4)
C37 H37 0.9500
C38 C39 1.369(4)
C38 H38 0.9500
C39 C40 1.393(3)
C39 H39 0.9500
C40 H40 0.9500
C29 C30 1.400(3)
C29 C34 1.411(3)
C29 B1 1.656(3)
C34 C33 1.386(3)
C34 H34 0.9500
C33 C32 1.388(3)
C33 H33 0.9500
C32 C31 1.380(3)
C32 H32 0.9500
C31 C30 1.394(3)
C31 H31 0.9500
C30 H30 0.9500
C23 C24 1.401(3)
C23 C28 1.403(3)
C23 B1 1.654(3)
C28 C27 1.395(3)
C28 H28 0.9500
C27 C26 1.379(3)
C27 H27 0.9500
C26 C25 1.379(3)
C26 H26 0.9500
C25 C24 1.394(3)
C25 H25 0.9500
C24 H24 0.9500
